data_1100314
loop_
_publ_author_name
'Priepke, Henning'
'Br\"uckner, Reinhard'
'Harms, Klaus'

_publ_section_title
;
 Asymmetric Induction in the Wittig-Still Rearrangement of Ethers
 Containing an Allylic Stereocenter -- Diastereocontrol by Allylic
 Nitrogen
;
_journal_coden_ASTM CHBEAM
_journal_issue 3
_journal_name_full 'Chemische Berichte'
_journal_page_first 555
_journal_page_last 563
_journal_paper_doi 10.1002/cber.19901230323
_journal_volume 123
_journal_year 1990
_chemical_formula_sum 'C20 H28 N2 O4'
_space_group_IT_number 19
_symmetry_cell_setting orthorhombic
_symmetry_Int_Tables_number 19
_symmetry_space_group_name_Hall 'P 2ac 2ab'
_symmetry_space_group_name_H-M 'P 21 21 21'
_cell_angle_alpha 90
_cell_angle_beta 90
_cell_angle_gamma 90
_cell_formula_units_Z 4
_cell_length_a 9.939(2)
_cell_length_b 8.520(2)
_cell_length_c 23.674(1)
_cod_database_code 1100314

loop_
_symmetry_equiv_pos_site_id
_symmetry_equiv_pos_as_xyz
1 x,y,z
2 1/2+x,1/2-y,-z
3 -x,1/2+y,1/2-z
4 1/2-x,-y,1/2+z

loop_
_atom_site_label
_atom_site_type_symbol
_atom_site_fract_x
_atom_site_fract_y
_atom_site_fract_z
O1 O 0.35369(19) 0.32671(26) 0.54759(8)
O2 O 0.57291(20) 0.39622(26) 0.55573(8)
O3 O 0.43805(19) 0.17735(24) 0.37369(7)
O4 O 0.63095(19) 0.05715(26) 0.34632(7)
N1 N 0.51476(22) -0.02651(30) 0.42283(9)
N2 N 0.41370(22) 0.46498(35) 0.62153(10)
C1 C 0.47364(45) -0.02582(46) 0.60384(13)
H1 H 0.54723(45) -0.04909(46) 0.62869(13)
H2 H 0.38263(45) -0.04009(46) 0.61639(13)
C2 C 0.49722(36) 0.02521(41) 0.55202(13)
H3 H 0.58895(36) 0.03769(41) 0.54014(13)
C3 C 0.39019(30) 0.06487(37) 0.51132(11)
H4 H 0.30969(30) 0.03793(37) 0.53152(11)
C4 C 0.38375(32) 0.23789(39) 0.49710(11)
H5 H 0.31433(32) 0.25527(39) 0.46961(11)
H6 H 0.46867(32) 0.27130(39) 0.48198(11)
C5 C 0.39036(28) -0.03631(36) 0.45662(11)
H7 H 0.31373(28) 0.00634(36) 0.43729(11)
C6 C 0.38190(37) -0.21399(38) 0.46842(14)
H8 H 0.33150(37) -0.26537(38) 0.43918(14)
H9 H 0.33980(37) -0.23293(38) 0.50427(14)
C7 C 0.52648(40) -0.27225(44) 0.46868(15)
H10 H 0.53084(40) -0.38014(44) 0.45713(15)
H11 H 0.56541(40) -0.26139(44) 0.50559(15)
C8 C 0.59687(34) -0.16848(40) 0.42662(13)
H12 H 0.60241(34) -0.21939(40) 0.39052(13)
H13 H 0.68579(34) -0.1434(4) 0.43963(13)
C9 C 0.53456(29) 0.06966(36) 0.37847(12)
C10 C 0.45003(36) 0.30658(39) 0.33235(12)
C11 C 0.44522(38) 0.24166(45) 0.27290(11)
H14 H 0.44069(38) 0.32802(45) 0.24692(11)
H15 H 0.36532(38) 0.17905(45) 0.26950(11)
H16 H 0.52259(38) 0.17846(45) 0.26441(11)
C12 C 0.32533(39) 0.40273(48) 0.34507(15)
H17 H 0.32588(39) 0.49370(48) 0.32114(15)
H18 H 0.33255(39) 0.43484(48) 0.38382(15)
H19 H 0.24284(39) 0.34603(48) 0.33972(15)
C13 C 0.57684(38) 0.40135(43) 0.34408(14)
H20 H 0.57854(38) 0.49591(43) 0.32205(14)
H21 H 0.65389(38) 0.33831(43) 0.33496(14)
H22 H 0.57869(38) 0.42752(43) 0.38352(14)
C14 C 0.45794(34) 0.39702(38) 0.57366(11)
C15 C 0.48942(28) 0.55657(37) 0.65972(11)
C16 C 0.62885(31) 0.55492(43) 0.66150(12)
H23 H 0.67905(31) 0.49064(43) 0.63572(12)
C17 C 0.69474(33) 0.64625(45) 0.70064(14)
H24 H 0.79131(33) 0.64570(45) 0.70140(14)
C18 C 0.62635(39) 0.73797(46) 0.73863(14)
H25 H 0.67406(39) 0.80239(46) 0.76519(14)
C19 C 0.48793(44) 0.73649(49) 0.73691(14)
H26 H 0.43817(44) 0.79798(49) 0.76371(14)
C20 C 0.42023(33) 0.64733(38) 0.69804(12)
H27 H 0.32365(33) 0.64825(38) 0.69759(12)
H28 H 0.3337(30) 0.4718(50) 0.6247(15)

loop_
_atom_type_symbol
_atom_type_radius_bond
C 0.68
H 0.23
N 0.68
O 0.68
